data_7059904
loop_
_publ_author_name
'Abbas, Zafar'
'Singh, Prerana'
'Dasari, Srikanth'
'Sivakumar, Sri'
'Patra, Ashis K.'

_publ_section_title
;
 Luminescent EuIII and TbIII bimetallic complexes of
 N,N&#x2032;-heterocyclic bases and tolfenamic acid: structures,
 photophysical aspects and biological activity
;
_journal_issue 36
_journal_name_full 'New Journal of Chemistry'
_journal_page_first 15685
_journal_page_last 15697
_journal_paper_doi 10.1039/D0NJ03261A
_journal_volume 44
_journal_year 2020
_chemical_formula_moiety 'C114 H84 Cl12 Eu2 N14 O12'
_chemical_formula_sum 'C114 H84 Cl12 Eu2 N14 O12'
_chemical_formula_weight 2571.30
_chemical_name_common Eudpqtfa3
_space_group_IT_number 2
_space_group_name_Hall '-P 1'
_space_group_name_H-M_alt 'P -1'
_symmetry_cell_setting triclinic
_symmetry_space_group_name_Hall '-P 1'
_symmetry_space_group_name_H-M 'P -1'
_atom_sites_solution_hydrogens geom
_atom_sites_solution_primary direct
_atom_sites_solution_secondary difmap
_audit_creation_method SHELXL-97
_audit_update_record
;
2020-06-19 deposited with the CCDC.	2020-08-18 downloaded from the CCDC.
;
_cell_angle_alpha 83.874(2)
_cell_angle_beta 79.833(2)
_cell_angle_gamma 68.584(2)
_cell_formula_units_Z 1
_cell_length_a 12.2740(10)
_cell_length_b 14.7071(13)
_cell_length_c 15.7843(14)
_cell_measurement_reflns_used 9906
_cell_measurement_temperature 100(2)
_cell_measurement_theta_max 28.31
_cell_measurement_theta_min 2.48
_cell_volume 2608.1(4)
_computing_cell_refinement 'Bruker SAINT'
_computing_data_collection 'Bruker APEX2'
_computing_data_reduction 'Bruker SAINT'
_computing_molecular_graphics 'ORTEP-3 for Windows (Farrugia, 1997)'
_computing_publication_material 'WinGX publication routines (Farrugia, 1999)'
_computing_structure_refinement 'SHELXL-2014 (Sheldrick 2014)'
_computing_structure_solution 'SHELXS-97 (Sheldrick, 2008)'
_diffrn_ambient_temperature 100(2)
_diffrn_measured_fraction_theta_full 0.999
_diffrn_measured_fraction_theta_max 0.999
_diffrn_measurement_device_type 'Bruker APEX-II CCD'
_diffrn_measurement_method '\f and \w scans'
_diffrn_radiation_monochromator graphite
_diffrn_radiation_source 'fine-focus sealed tube'
_diffrn_radiation_type MoK\a
_diffrn_radiation_wavelength 0.71073
_diffrn_reflns_av_R_equivalents 0.0533
_diffrn_reflns_av_sigmaI/netI 0.0602
_diffrn_reflns_limit_h_max 15
_diffrn_reflns_limit_h_min -15
_diffrn_reflns_limit_k_max 18
_diffrn_reflns_limit_k_min -18
_diffrn_reflns_limit_l_max 19
_diffrn_reflns_limit_l_min -19
_diffrn_reflns_number 33953
_diffrn_reflns_theta_full 26.05
_diffrn_reflns_theta_max 26.05
_diffrn_reflns_theta_min 2.10
_exptl_absorpt_coefficient_mu 1.571
_exptl_absorpt_correction_T_max 0.7848
_exptl_absorpt_correction_T_min 0.7651
_exptl_absorpt_correction_type multi-scan
_exptl_absorpt_process_details SADABS(Sheldrick,1997)
_exptl_crystal_colour Yellow
_exptl_crystal_density_diffrn 1.637
_exptl_crystal_density_method 'not measured'
_exptl_crystal_description Block
_exptl_crystal_F_000 1292
_exptl_crystal_size_max 0.20
_exptl_crystal_size_mid 0.19
_exptl_crystal_size_min 0.18
_refine_diff_density_max 5.837
_refine_diff_density_min -2.442
_refine_diff_density_rms 0.208
_refine_ls_extinction_method none
_refine_ls_goodness_of_fit_ref 1.086
_refine_ls_hydrogen_treatment mixed
_refine_ls_matrix_type full
_refine_ls_number_parameters 667
_refine_ls_number_reflns 10287
_refine_ls_number_restraints 5
_refine_ls_restrained_S_all 1.087
_refine_ls_R_factor_all 0.0875
_refine_ls_R_factor_gt 0.0707
_refine_ls_shift/su_max 0.000
_refine_ls_shift/su_mean 0.000
_refine_ls_structure_factor_coef Fsqd
_refine_ls_weighting_details 'calc w=1/[\s^2^(Fo^2^)+(0.0910P)^2^+25.1107P] where P=(Fo^2^+2Fc^2^)/3'
_refine_ls_weighting_scheme calc
_refine_ls_wR_factor_gt 0.1764
_refine_ls_wR_factor_ref 0.1954
_reflns_number_gt 8655
_reflns_number_total 10287
_reflns_threshold_expression >2sigma(I)
_cod_data_source_file d0nj03261a2.cif
_cod_data_source_block Eudpqtfa
_cod_depositor_comments
;
The following automatic conversions were performed:

data item '_symmetry_cell_setting' value 'Triclinic' was changed to
'triclinic' in accordance with the
/home/data/users/saulius/crontab/automatic-downloads/rss-feeds/RSC/lib/dictionaries/cif_core.dic
dictionary named 'cif_core.dic' version 2.4.2 last updated on
2011-04-26.

Automatic conversion script
Id: cif_fix_values 7556 2019-12-06 15:28:31Z antanas 

 Adding full bibliography for 7059904--7059907.cif.
;
_cod_original_sg_symbol_H-M P-1
_cod_database_code 7059904

loop_
_symmetry_equiv_pos_as_xyz
'x, y, z'
'-x, -y, -z'

loop_
_atom_site_label
_atom_site_type_symbol
_atom_site_fract_x
_atom_site_fract_y
_atom_site_fract_z
_atom_site_U_iso_or_equiv
_atom_site_adp_type
_atom_site_occupancy
_atom_site_symmetry_multiplicity
_atom_site_calc_flag
_atom_site_refinement_flags
_atom_site_disorder_assembly
_atom_site_disorder_group
C1 C 0.6330(8) 0.6246(6) 0.7388(6) 0.0351(18) Uani 1 1 d . . .
H1 H 0.6326 0.6664 0.6886 0.042 Uiso 1 1 calc R . .
C2 C 0.6981(8) 0.6281(7) 0.8004(6) 0.042(2) Uani 1 1 d . . .
H2 H 0.7389 0.6729 0.7937 0.050 Uiso 1 1 calc R . .
C3 C 0.7027(8) 0.5659(7) 0.8712(6) 0.044(2) Uani 1 1 d . . .
H3 H 0.7473 0.5671 0.9143 0.053 Uiso 1 1 calc R . .
C4 C 0.6428(7) 0.5008(6) 0.8810(5) 0.0321(18) Uani 1 1 d . . .
C5 C 0.6452(9) 0.4322(7) 0.9547(5) 0.043(2) Uani 1 1 d . . .
C6 C 0.7089(11) 0.3679(9) 1.0828(6) 0.064(4) Uani 1 1 d . . .
H6 H 0.7514 0.3661 1.1281 0.077 Uiso 1 1 calc R . .
C7 C 0.6512(10) 0.3037(9) 1.0878(6) 0.061(4) Uani 1 1 d . . .
H7 H 0.6562 0.2585 1.1359 0.073 Uiso 1 1 calc R . .
C8 C 0.5846(8) 0.3686(7) 0.9614(5) 0.039(2) Uani 1 1 d . . .
C9 C 0.5136(7) 0.3708(6) 0.8956(5) 0.034(2) Uani 1 1 d . . .
C10 C 0.4488(9) 0.3101(8) 0.9005(7) 0.053(3) Uani 1 1 d . . .
H10 H 0.4515 0.2632 0.9471 0.064 Uiso 1 1 calc R . .
C11 C 0.3807(10) 0.3177(8) 0.8380(8) 0.059(3) Uani 1 1 d . . .
H11 H 0.3356 0.2766 0.8404 0.071 Uiso 1 1 calc R . .
C12 C 0.3797(8) 0.3883(7) 0.7701(7) 0.046(2) Uani 1 1 d . . .
H12 H 0.3318 0.3944 0.7271 0.055 Uiso 1 1 calc R . .
C13 C 0.5073(7) 0.4392(6) 0.8255(5) 0.0302(17) Uani 1 1 d . . .
C14 C 0.5752(7) 0.5030(6) 0.8167(5) 0.0273(16) Uani 1 1 d . . .
C15 C 0.3309(6) 0.7382(5) 0.6794(5) 0.0221(14) Uani 1 1 d . . .
C16 C 0.2533(6) 0.8342(5) 0.7137(4) 0.0237(15) Uani 1 1 d . . .
C17 C 0.1470(7) 0.8382(6) 0.7665(5) 0.0280(16) Uani 1 1 d . . .
H17 H 0.1246 0.7821 0.7738 0.034 Uiso 1 1 calc R . .
C18 C 0.0743(7) 0.9218(6) 0.8080(5) 0.0330(18) Uani 1 1 d . . .
H18 H 0.0011 0.9247 0.8417 0.040 Uiso 1 1 calc R . .
C19 C 0.1107(8) 1.0012(6) 0.7992(6) 0.039(2) Uani 1 1 d . . .
H19 H 0.0642 1.0575 0.8308 0.046 Uiso 1 1 calc R . .
C20 C 0.2116(8) 1.0009(6) 0.7466(6) 0.039(2) Uani 1 1 d . . .
H20 H 0.2330 1.0573 0.7413 0.047 Uiso 1 1 calc R . .
C21 C 0.2847(7) 0.9183(6) 0.6997(5) 0.0298(17) Uani 1 1 d . . .
C22 C 0.4284(8) 0.9941(6) 0.6230(6) 0.0333(18) Uani 1 1 d . . .
C23 C 0.3553(9) 1.0889(6) 0.6045(7) 0.046(2) Uani 1 1 d . . .
H23 H 0.2728 1.1034 0.6068 0.055 Uiso 1 1 calc R . .
C24 C 0.4019(9) 1.1625(6) 0.5825(7) 0.046(2) Uani 1 1 d . . .
H24 H 0.3506 1.2275 0.5717 0.056 Uiso 1 1 calc R . .
C25 C 0.5211(9) 1.1426(6) 0.5761(6) 0.042(2) Uani 1 1 d . . .
H25 H 0.5532 1.1929 0.5610 0.050 Uiso 1 1 calc R . .
C26 C 0.5932(8) 1.0476(6) 0.5923(6) 0.039(2) Uani 1 1 d . . .
C27 C 0.5494(7) 0.9719(6) 0.6157(6) 0.0349(19) Uani 1 1 d . . .
C28 C 0.6312(8) 0.8683(6) 0.6321(8) 0.047(2) Uani 1 1 d . . .
H28A H 0.6101 0.8463 0.6915 0.071 Uiso 1 1 calc R . .
H28B H 0.7131 0.8661 0.6235 0.071 Uiso 1 1 calc R . .
H28C H 0.6234 0.8253 0.5921 0.071 Uiso 1 1 calc R . .
C29 C 0.3007(6) 0.4483(5) 0.5441(5) 0.0214(15) Uani 1 1 d . . .
C30 C 0.1822(6) 0.4399(5) 0.5707(5) 0.0239(15) Uani 1 1 d . . .
C31 C 0.1498(7) 0.3807(6) 0.5240(5) 0.0287(16) Uani 1 1 d . . .
H31 H 0.2041 0.3480 0.4766 0.034 Uiso 1 1 calc R . .
C32 C 0.0424(7) 0.3677(6) 0.5439(6) 0.039(2) Uani 1 1 d . . .
H32 H 0.0243 0.3248 0.5126 0.047 Uiso 1 1 calc R . .
C33 C -0.0391(8) 0.4192(7) 0.6113(7) 0.045(2) Uani 1 1 d . . .
H33 H -0.1144 0.4126 0.6256 0.054 Uiso 1 1 calc R . .
C34 C -0.0102(8) 0.4796(6) 0.6570(6) 0.0362(19) Uani 1 1 d . . .
H34 H -0.0670 0.5145 0.7024 0.043 Uiso 1 1 calc R . .
C35 C 0.0993(7) 0.4917(5) 0.6393(5) 0.0262(16) Uani 1 1 d . . .
C36 C 0.0293(8) 0.6295(7) 0.7379(6) 0.038(2) Uani 1 1 d . . .
C37 C -0.0283(8) 0.7194(7) 0.6947(7) 0.044(2) Uani 1 1 d . . .
H37 H -0.0116 0.7265 0.6338 0.053 Uiso 1 1 calc R . .
C38 C -0.1081(9) 0.7965(7) 0.7409(8) 0.056(3) Uani 1 1 d . . .
H38 H -0.1416 0.8578 0.7116 0.067 Uiso 1 1 calc R . .
C39 C -0.1414(11) 0.7870(9) 0.8300(8) 0.059(3) Uani 1 1 d . . .
H39 H -0.1992 0.8388 0.8622 0.070 Uiso 1 1 calc R . .
C40 C -0.0844(9) 0.6971(8) 0.8674(7) 0.048(2) Uani 1 1 d . . .
C41 C 0.0007(8) 0.6149(7) 0.8253(6) 0.041(2) Uani 1 1 d . . .
C42 C 0.0577(11) 0.5188(9) 0.8701(7) 0.061(3) Uani 1 1 d . . .
H42A H -0.0031 0.4923 0.8976 0.092 Uiso 1 1 calc R . .
H42B H 0.0998 0.5278 0.9140 0.092 Uiso 1 1 calc R . .
H42C H 0.1139 0.4732 0.8281 0.092 Uiso 1 1 calc R . .
C43 C 0.3316(7) 0.6449(6) 0.4286(5) 0.0292(17) Uani 1 1 d . . .
C44 C 0.2227(6) 0.7312(5) 0.4318(5) 0.0217(14) Uani 1 1 d . . .
C45 C 0.1680(7) 0.7738(6) 0.5101(5) 0.0292(17) Uani 1 1 d . . .
H45 H 0.2034 0.7468 0.5603 0.035 Uiso 1 1 calc R . .
C46 C 0.0639(7) 0.8543(6) 0.5174(5) 0.0312(17) Uani 1 1 d . . .
H46 H 0.0279 0.8821 0.5716 0.037 Uiso 1 1 calc R . .
C47 C 0.0133(7) 0.8936(6) 0.4430(5) 0.0316(17) Uani 1 1 d . . .
H47 H -0.0577 0.9491 0.4466 0.038 Uiso 1 1 calc R . .
C48 C 0.0640(7) 0.8536(6) 0.3653(5) 0.0343(19) Uani 1 1 d . . .
H48 H 0.0283 0.8821 0.3156 0.041 Uiso 1 1 calc R . .
C49 C 0.1690(7) 0.7703(6) 0.3575(5) 0.0281(16) Uani 1 1 d . . .
C50 C 0.1776(14) 0.7700(13) 0.2008(10) 0.122(4) Uani 1 1 d D . .
C51 C 0.1115(13) 0.7288(12) 0.1627(8) 0.122(4) Uani 1 1 d D . .
H51 H 0.0878 0.6773 0.1911 0.147 Uiso 1 1 calc R . .
C52 C 0.0817(14) 0.7684(13) 0.0786(8) 0.122(4) Uani 1 1 d D . .
H52 H 0.0417 0.7414 0.0478 0.147 Uiso 1 1 calc R . .
C53 C 0.1128(13) 0.8449(13) 0.0461(10) 0.122(4) Uani 1 1 d D . .
H53 H 0.0869 0.8726 -0.0073 0.147 Uiso 1 1 calc R . .
C54 C 0.1765(13) 0.8888(12) 0.0785(9) 0.122(4) Uani 1 1 d D . .
C55 C 0.2102(17) 0.8506(16) 0.1582(9) 0.122(4) Uani 1 1 d D . .
C56 C 0.2727(17) 0.8932(15) 0.1915(12) 0.143(10) Uani 1 1 d . . .
H56A H 0.3329 0.9043 0.1462 0.214 Uiso 1 1 calc R . .
H56B H 0.3113 0.8504 0.2377 0.214 Uiso 1 1 calc R . .
H56C H 0.2193 0.9559 0.2147 0.214 Uiso 1 1 calc R . .
C57 C 0.557(2) 1.0017(18) 0.127(3) 0.26(2) Uani 1 1 d . . .
H57 H 0.5915 0.9971 0.1809 0.313 Uiso 1 1 calc R . .
Cl1 Cl 0.7439(2) 1.0252(2) 0.5826(3) 0.0712(9) Uani 1 1 d . . .
Cl2 Cl -0.1295(3) 0.6822(3) 0.97942(19) 0.0845(11) Uani 1 1 d . . .
Cl3 Cl 0.1888(7) 0.9734(7) 0.0176(3) 0.279(7) Uani 1 1 d . . .
Cl4 Cl 0.5425(8) 1.1150(6) 0.1026(6) 0.189(3) Uani 1 1 d . . .
Cl5 Cl 0.6761(10) 0.9114(5) 0.0767(6) 0.239(5) Uani 1 1 d . . .
Cl6 Cl 0.4561(15) 0.9736(11) 0.1691(11) 0.362(10) Uani 1 1 d . . .
Eu1 Eu 0.47521(3) 0.55324(2) 0.61594(2) 0.01915(13) Uani 1 1 d . . .
N1 N 0.5699(6) 0.5651(5) 0.7457(4) 0.0266(14) Uani 1 1 d . . .
N2 N 0.4418(6) 0.4467(5) 0.7627(4) 0.0313(15) Uani 1 1 d . . .
N3 N 0.7085(8) 0.4331(6) 1.0174(5) 0.056(3) Uani 1 1 d . . .
N4 N 0.5878(7) 0.3015(6) 1.0278(4) 0.052(2) Uani 1 1 d . . .
N5 N 0.3847(6) 0.9173(5) 0.6454(5) 0.0367(17) Uani 1 1 d . . .
H5 H 0.4274 0.8615 0.6214 0.044 Uiso 1 1 calc R . .
N6 N 0.1217(6) 0.5538(5) 0.6887(4) 0.0299(14) Uani 1 1 d . . .
H6A H 0.1957 0.5467 0.6901 0.036 Uiso 1 1 calc R . .
N7 N 0.2177(7) 0.7296(6) 0.2791(5) 0.044(2) Uani 1 1 d . . .
H7A H 0.2785 0.6743 0.2778 0.053 Uiso 1 1 calc R . .
O1 O 0.4307(4) 0.7275(4) 0.6329(4) 0.0270(11) Uani 1 1 d . . .
O2 O 0.2985(4) 0.6639(4) 0.6970(3) 0.0229(10) Uani 1 1 d . . .
O3 O 0.3409(5) 0.4823(4) 0.5977(3) 0.0270(11) Uani 1 1 d . . .
O4 O 0.3578(5) 0.4200(4) 0.4712(3) 0.0263(11) Uani 1 1 d . . .
O5 O 0.3941(5) 0.6209(5) 0.4885(4) 0.0396(15) Uani 1 1 d . . .
O6 O 0.3638(5) 0.5924(4) 0.3635(4) 0.0413(15) Uani 1 1 d . . .

loop_
_atom_site_aniso_label
_atom_site_aniso_U_11
_atom_site_aniso_U_22
_atom_site_aniso_U_33
_atom_site_aniso_U_23
_atom_site_aniso_U_13
_atom_site_aniso_U_12
C1 0.037(5) 0.031(4) 0.038(5) -0.002(4) -0.008(4) -0.011(4)
C2 0.036(5) 0.037(5) 0.056(6) -0.016(4) -0.018(4) -0.008(4)
C3 0.038(5) 0.040(5) 0.046(5) -0.019(4) -0.022(4) 0.006(4)
C4 0.031(4) 0.030(4) 0.024(4) -0.012(3) -0.009(3) 0.007(3)
C5 0.044(5) 0.035(5) 0.025(4) -0.017(4) -0.008(4) 0.018(4)
C6 0.076(8) 0.056(7) 0.025(5) -0.015(5) -0.022(5) 0.028(6)
C7 0.063(7) 0.062(7) 0.016(4) 0.000(4) -0.002(4) 0.025(6)
C8 0.034(5) 0.038(5) 0.019(4) 0.001(3) 0.001(3) 0.016(4)
C9 0.024(4) 0.038(5) 0.025(4) 0.013(3) 0.001(3) 0.003(3)
C10 0.036(5) 0.062(7) 0.051(6) 0.032(5) -0.008(4) -0.013(5)
C11 0.049(6) 0.053(6) 0.076(7) 0.042(6) -0.026(6) -0.024(5)
C12 0.039(5) 0.046(5) 0.056(6) 0.027(5) -0.021(4) -0.020(4)
C13 0.027(4) 0.028(4) 0.024(4) 0.004(3) -0.002(3) 0.002(3)
C14 0.026(4) 0.029(4) 0.017(3) -0.006(3) -0.005(3) 0.003(3)
C15 0.024(4) 0.018(3) 0.023(3) 0.000(3) -0.005(3) -0.005(3)
C16 0.022(4) 0.028(4) 0.016(3) -0.001(3) -0.007(3) -0.002(3)
C17 0.027(4) 0.030(4) 0.021(3) 0.002(3) -0.003(3) -0.004(3)
C18 0.027(4) 0.041(5) 0.021(4) -0.003(3) -0.003(3) 0.000(4)
C19 0.036(5) 0.034(5) 0.033(4) -0.010(4) -0.006(4) 0.006(4)
C20 0.042(5) 0.024(4) 0.048(5) -0.015(4) -0.004(4) -0.003(4)
C21 0.023(4) 0.026(4) 0.035(4) -0.006(3) -0.008(3) 0.000(3)
C22 0.035(4) 0.020(4) 0.041(5) -0.005(3) -0.002(4) -0.006(3)
C23 0.034(5) 0.026(4) 0.074(7) -0.006(4) -0.012(5) -0.004(4)
C24 0.046(6) 0.019(4) 0.072(7) -0.004(4) -0.011(5) -0.007(4)
C25 0.054(6) 0.029(4) 0.049(5) 0.003(4) -0.005(4) -0.025(4)
C26 0.040(5) 0.029(4) 0.047(5) -0.006(4) -0.001(4) -0.012(4)
C27 0.028(4) 0.022(4) 0.052(5) 0.003(4) -0.006(4) -0.006(3)
C28 0.029(5) 0.019(4) 0.086(8) 0.007(4) -0.004(5) -0.005(4)
C29 0.023(4) 0.009(3) 0.030(4) 0.002(3) -0.009(3) -0.002(3)
C30 0.022(4) 0.019(3) 0.030(4) 0.000(3) -0.005(3) -0.006(3)
C31 0.024(4) 0.025(4) 0.039(4) -0.008(3) -0.003(3) -0.011(3)
C32 0.026(4) 0.035(5) 0.062(6) -0.017(4) -0.007(4) -0.014(4)
C33 0.034(5) 0.046(5) 0.062(6) -0.014(5) 0.003(4) -0.024(4)
C34 0.031(4) 0.033(4) 0.045(5) -0.014(4) 0.002(4) -0.011(4)
C35 0.027(4) 0.020(4) 0.032(4) -0.002(3) -0.006(3) -0.009(3)
C36 0.041(5) 0.043(5) 0.040(5) -0.008(4) -0.006(4) -0.025(4)
C37 0.039(5) 0.034(5) 0.056(6) 0.002(4) -0.003(4) -0.011(4)
C38 0.043(6) 0.032(5) 0.092(9) -0.003(5) -0.006(6) -0.014(4)
C39 0.067(7) 0.060(7) 0.070(7) -0.012(6) -0.015(6) -0.043(6)
C40 0.039(5) 0.056(6) 0.053(6) -0.028(5) -0.001(4) -0.018(5)
C41 0.036(5) 0.046(5) 0.042(5) -0.011(4) -0.011(4) -0.012(4)
C42 0.070(8) 0.061(7) 0.044(6) 0.000(5) -0.021(5) -0.008(6)
C43 0.025(4) 0.026(4) 0.035(4) 0.019(3) -0.012(3) -0.009(3)
C44 0.023(4) 0.019(3) 0.026(4) 0.004(3) -0.007(3) -0.011(3)
C45 0.036(4) 0.032(4) 0.024(4) 0.006(3) -0.006(3) -0.018(4)
C46 0.034(4) 0.027(4) 0.029(4) -0.003(3) -0.001(3) -0.008(3)
C47 0.030(4) 0.022(4) 0.036(4) -0.003(3) -0.004(3) -0.002(3)
C48 0.031(4) 0.032(4) 0.028(4) 0.002(3) -0.009(3) 0.004(4)
C49 0.025(4) 0.025(4) 0.028(4) 0.000(3) -0.009(3) 0.000(3)
C50 0.093(5) 0.134(7) 0.058(4) -0.045(4) -0.018(3) 0.070(5)
C51 0.093(5) 0.134(7) 0.058(4) -0.045(4) -0.018(3) 0.070(5)
C52 0.093(5) 0.134(7) 0.058(4) -0.045(4) -0.018(3) 0.070(5)
C53 0.093(5) 0.134(7) 0.058(4) -0.045(4) -0.018(3) 0.070(5)
C54 0.093(5) 0.134(7) 0.058(4) -0.045(4) -0.018(3) 0.070(5)
C55 0.093(5) 0.134(7) 0.058(4) -0.045(4) -0.018(3) 0.070(5)
C56 0.109(15) 0.134(17) 0.089(12) 0.063(12) 0.035(10) 0.027(12)
C57 0.106(17) 0.112(18) 0.46(6) 0.11(3) 0.11(3) -0.018(14)
Cl1 0.0381(13) 0.0398(14) 0.137(3) -0.0012(16) -0.0008(16) -0.0218(11)
Cl2 0.085(2) 0.111(3) 0.0430(15) -0.0364(17) -0.0050(15) -0.011(2)
Cl3 0.201(7) 0.297(9) 0.078(3) 0.095(5) 0.068(4) 0.152(7)
Cl4 0.188(7) 0.131(5) 0.195(7) 0.010(5) -0.031(6) 0.004(5)
Cl5 0.320(13) 0.099(5) 0.223(9) 0.004(5) 0.041(9) -0.027(6)
Cl6 0.37(2) 0.279(16) 0.38(2) -0.029(14) 0.140(16) -0.141(15)
Eu1 0.0196(2) 0.01523(19) 0.0207(2) 0.00177(13) -0.00596(13) -0.00330(14)
N1 0.026(3) 0.030(3) 0.025(3) -0.006(3) -0.005(3) -0.010(3)
N2 0.027(3) 0.032(4) 0.033(4) 0.014(3) -0.007(3) -0.011(3)
N3 0.066(6) 0.044(5) 0.036(4) -0.021(4) -0.028(4) 0.019(4)
N4 0.043(5) 0.058(5) 0.021(3) 0.009(3) 0.000(3) 0.017(4)
N5 0.029(4) 0.018(3) 0.059(5) -0.013(3) 0.007(3) -0.007(3)
N6 0.025(3) 0.031(4) 0.035(4) -0.007(3) -0.001(3) -0.012(3)
N7 0.042(4) 0.039(4) 0.028(4) -0.009(3) -0.011(3) 0.018(3)
O1 0.021(3) 0.015(2) 0.039(3) -0.001(2) 0.003(2) -0.003(2)
O2 0.020(3) 0.021(2) 0.026(3) 0.000(2) -0.002(2) -0.007(2)
O3 0.024(3) 0.027(3) 0.032(3) -0.003(2) -0.006(2) -0.009(2)
O4 0.025(3) 0.024(3) 0.029(3) -0.003(2) -0.004(2) -0.007(2)
O5 0.028(3) 0.048(4) 0.043(3) 0.026(3) -0.018(3) -0.016(3)
O6 0.038(3) 0.023(3) 0.044(4) 0.006(3) -0.006(3) 0.008(3)

loop_
_atom_type_symbol
_atom_type_description
_atom_type_scat_dispersion_real
_atom_type_scat_dispersion_imag
_atom_type_scat_source
C C 0.0033 0.0016 'International Tables Vol C Tables 4.2.6.8 and 6.1.1.4'
H H 0.0000 0.0000 'International Tables Vol C Tables 4.2.6.8 and 6.1.1.4'
Cl Cl 0.1484 0.1585 'International Tables Vol C Tables 4.2.6.8 and 6.1.1.4'
Eu Eu -0.1578 3.6682 'International Tables Vol C Tables 4.2.6.8 and 6.1.1.4'
N N 0.0061 0.0033 'International Tables Vol C Tables 4.2.6.8 and 6.1.1.4'
O O 0.0106 0.0060 'International Tables Vol C Tables 4.2.6.8 and 6.1.1.4'

loop_
_geom_angle_atom_site_label_1
_geom_angle_atom_site_label_2
_geom_angle_atom_site_label_3
_geom_angle
_geom_angle_site_symmetry_1
_geom_angle_site_symmetry_3
_geom_angle_publ_flag
N1 C1 C2 123.8(8) . . ?
N1 C1 H1 118.1 . . ?
C2 C1 H1 118.1 . . ?
C3 C2 C1 118.5(9) . . ?
C3 C2 H2 120.7 . . ?
C1 C2 H2 120.7 . . ?
C2 C3 C4 120.5(8) . . ?
C2 C3 H3 119.7 . . ?
C4 C3 H3 119.7 . . ?
C3 C4 C14 118.0(8) . . ?
C3 C4 C5 123.0(8) . . ?
C14 C4 C5 119.0(8) . . ?
N3 C5 C8 120.9(9) . . ?
N3 C5 C4 118.2(10) . . ?
C8 C5 C4 120.9(8) . . ?
N3 C6 C7 123.0(10) . . ?
N3 C6 H6 118.5 . . ?
C7 C6 H6 118.5 . . ?
N4 C7 C6 122.9(10) . . ?
N4 C7 H7 118.5 . . ?
C6 C7 H7 118.5 . . ?
N4 C8 C5 122.6(9) . . ?
N4 C8 C9 116.8(9) . . ?
C5 C8 C9 120.5(8) . . ?
C10 C9 C13 118.2(8) . . ?
C10 C9 C8 122.7(8) . . ?
C13 C9 C8 119.0(8) . . ?
C11 C10 C9 120.1(8) . . ?
C11 C10 H10 120.0 . . ?
C9 C10 H10 120.0 . . ?
C10 C11 C12 117.8(10) . . ?
C10 C11 H11 121.1 . . ?
C12 C11 H11 121.1 . . ?
N2 C12 C11 123.7(9) . . ?
N2 C12 H12 118.1 . . ?
C11 C12 H12 118.1 . . ?
N2 C13 C9 122.5(8) . . ?
N2 C13 C14 117.2(7) . . ?
C9 C13 C14 120.3(8) . . ?
N1 C14 C4 121.9(8) . . ?
N1 C14 C13 118.0(7) . . ?
C4 C14 C13 120.1(7) . . ?
O1 C15 O2 119.0(6) . . ?
O1 C15 C16 121.2(6) . . ?
O2 C15 C16 119.8(6) . . ?
C17 C16 C21 119.6(7) . . ?
C17 C16 C15 117.2(7) . . ?
C21 C16 C15 123.1(7) . . ?
C18 C17 C16 121.4(8) . . ?
C18 C17 H17 119.3 . . ?
C16 C17 H17 119.3 . . ?
C17 C18 C19 118.4(8) . . ?
C17 C18 H18 120.8 . . ?
C19 C18 H18 120.8 . . ?
C20 C19 C18 121.7(8) . . ?
C20 C19 H19 119.1 . . ?
C18 C19 H19 119.1 . . ?
C19 C20 C21 121.2(8) . . ?
C19 C20 H20 119.4 . . ?
C21 C20 H20 119.4 . . ?
N5 C21 C20 122.1(8) . . ?
N5 C21 C16 120.5(7) . . ?
C20 C21 C16 117.3(8) . . ?
C27 C22 C23 119.9(8) . . ?
C27 C22 N5 117.8(7) . . ?
C23 C22 N5 122.2(8) . . ?
C24 C23 C22 120.4(9) . . ?
C24 C23 H23 119.8 . . ?
C22 C23 H23 119.8 . . ?
C25 C24 C23 120.7(8) . . ?
C25 C24 H24 119.6 . . ?
C23 C24 H24 119.6 . . ?
C24 C25 C26 118.3(8) . . ?
C24 C25 H25 120.9 . . ?
C26 C25 H25 120.9 . . ?
C25 C26 C27 122.7(9) . . ?
C25 C26 Cl1 116.8(7) . . ?
C27 C26 Cl1 120.5(7) . . ?
C22 C27 C26 118.0(8) . . ?
C22 C27 C28 120.7(7) . . ?
C26 C27 C28 121.3(8) . . ?
C27 C28 H28A 109.5 . . ?
C27 C28 H28B 109.5 . . ?
H28A C28 H28B 109.5 . . ?
C27 C28 H28C 109.5 . . ?
H28A C28 H28C 109.5 . . ?
H28B C28 H28C 109.5 . . ?
O4 C29 O3 123.0(7) . . ?
O4 C29 C30 119.3(6) . . ?
O3 C29 C30 117.6(7) . . ?
C31 C30 C35 118.6(7) . . ?
C31 C30 C29 118.4(7) . . ?
C35 C30 C29 123.1(7) . . ?
C32 C31 C30 122.8(8) . . ?
C32 C31 H31 118.6 . . ?
C30 C31 H31 118.6 . . ?
C31 C32 C33 118.4(8) . . ?
C31 C32 H32 120.8 . . ?
C33 C32 H32 120.8 . . ?
C34 C33 C32 119.9(8) . . ?
C34 C33 H33 120.0 . . ?
C32 C33 H33 120.0 . . ?
C33 C34 C35 122.5(8) . . ?
C33 C34 H34 118.7 . . ?
C35 C34 H34 118.7 . . ?
N6 C35 C34 119.0(7) . . ?
N6 C35 C30 123.2(7) . . ?
C34 C35 C30 117.8(7) . . ?
C41 C36 C37 121.2(9) . . ?
C41 C36 N6 120.2(8) . . ?
C37 C36 N6 118.6(8) . . ?
C38 C37 C36 120.2(10) . . ?
C38 C37 H37 119.9 . . ?
C36 C37 H37 119.9 . . ?
C37 C38 C39 121.6(11) . . ?
C37 C38 H38 119.2 . . ?
C39 C38 H38 119.2 . . ?
C40 C39 C38 115.1(11) . . ?
C40 C39 H39 122.5 . . ?
C38 C39 H39 122.5 . . ?
C39 C40 C41 126.9(10) . . ?
C39 C40 Cl2 115.7(8) . . ?
C41 C40 Cl2 117.3(9) . . ?
C36 C41 C40 114.9(9) . . ?
C36 C41 C42 121.1(9) . . ?
C40 C41 C42 123.9(9) . . ?
C41 C42 H42A 109.5 . . ?
C41 C42 H42B 109.5 . . ?
H42A C42 H42B 109.5 . . ?
C41 C42 H42C 109.5 . . ?
H42A C42 H42C 109.5 . . ?
H42B C42 H42C 109.5 . . ?
O5 C43 O6 119.0(7) . . ?
O5 C43 C44 122.2(8) . . ?
O6 C43 C44 118.8(7) . . ?
O5 C43 Eu1 73.6(5) . 2_666 ?
O6 C43 Eu1 45.7(4) . 2_666 ?
C44 C43 Eu1 163.1(6) . 2_666 ?
C45 C44 C49 118.8(7) . . ?
C45 C44 C43 119.7(7) . . ?
C49 C44 C43 121.4(7) . . ?
C46 C45 C44 122.3(7) . . ?
C46 C45 H45 118.8 . . ?
C44 C45 H45 118.8 . . ?
C45 C46 C47 118.2(7) . . ?
C45 C46 H46 120.9 . . ?
C47 C46 H46 120.9 . . ?
C48 C47 C46 121.1(7) . . ?
C48 C47 H47 119.5 . . ?
C46 C47 H47 119.5 . . ?
C47 C48 C49 121.1(7) . . ?
C47 C48 H48 119.4 . . ?
C49 C48 H48 119.4 . . ?
N7 C49 C44 121.2(7) . . ?
N7 C49 C48 120.4(7) . . ?
C44 C49 C48 118.4(7) . . ?
N7 C50 C51 119.9(17) . . ?
N7 C50 C55 118.9(16) . . ?
C51 C50 C55 121.0(15) . . ?
C50 C51 C52 117.1(18) . . ?
C50 C51 H51 121.5 . . ?
C52 C51 H51 121.5 . . ?
C53 C52 C51 117.1(19) . . ?
C53 C52 H52 121.5 . . ?
C51 C52 H52 121.5 . . ?
C52 C53 C54 129.4(17) . . ?
C52 C53 H53 115.3 . . ?
C54 C53 H53 115.3 . . ?
C53 C54 C55 115(2) . . ?
C53 C54 Cl3 109.7(13) . . ?
C55 C54 Cl3 135(2) . . ?
C56 C55 C54 116(2) . . ?
C56 C55 C50 123.8(14) . . ?
C54 C55 C50 120(2) . . ?
C55 C56 H56A 109.5 . . ?
C55 C56 H56B 109.5 . . ?
H56A C56 H56B 109.5 . . ?
C55 C56 H56C 109.5 . . ?
H56A C56 H56C 109.5 . . ?
H56B C56 H56C 109.5 . . ?
Cl6 C57 Cl4 121.5(17) . . ?
Cl6 C57 Cl5 116(2) . . ?
Cl4 C57 Cl5 119.2(13) . . ?
Cl6 C57 H57 95.5 . . ?
Cl4 C57 H57 95.5 . . ?
Cl5 C57 H57 95.5 . . ?
O3 Eu1 O6 97.8(2) . 2_666 ?
O3 Eu1 O5 70.90(19) . . ?
O6 Eu1 O5 129.1(2) 2_666 . ?
O3 Eu1 O4 135.74(18) . 2_666 ?
O6 Eu1 O4 75.6(2) 2_666 2_666 ?
O5 Eu1 O4 79.78(19) . 2_666 ?
O3 Eu1 O2 80.79(17) . . ?
O6 Eu1 O2 140.19(19) 2_666 . ?
O5 Eu1 O2 88.4(2) . . ?
O4 Eu1 O2 131.61(17) 2_666 . ?
O3 Eu1 O1 126.00(18) . . ?
O6 Eu1 O1 135.3(2) 2_666 . ?
O5 Eu1 O1 79.5(2) . . ?
O4 Eu1 O1 77.95(17) 2_666 . ?
O2 Eu1 O1 53.72(16) . . ?
O3 Eu1 N1 133.7(2) . . ?
O6 Eu1 N1 69.6(2) 2_666 . ?
O5 Eu1 N1 151.2(2) . . ?
O4 Eu1 N1 85.82(19) 2_666 . ?
O2 Eu1 N1 82.68(18) . . ?
O1 Eu1 N1 73.1(2) . . ?
O3 Eu1 N2 72.6(2) . . ?
O6 Eu1 N2 65.2(2) 2_666 . ?
O5 Eu1 N2 142.3(2) . . ?
O4 Eu1 N2 135.30(19) 2_666 . ?
O2 Eu1 N2 76.73(19) . . ?
O1 Eu1 N2 115.8(2) . . ?
N1 Eu1 N2 61.5(2) . . ?
O3 Eu1 O5 72.31(17) . 2_666 ?
O6 Eu1 O5 46.57(19) 2_666 2_666 ?
O5 Eu1 O5 83.6(2) . 2_666 ?
O4 Eu1 O5 72.12(17) 2_666 2_666 ?
O2 Eu1 O5 153.09(16) . 2_666 ?
O1 Eu1 O5 147.79(16) . 2_666 ?
N1 Eu1 O5 115.48(18) . 2_666 ?
N2 Eu1 O5 94.12(19) . 2_666 ?
O3 Eu1 C43 86.5(2) . 2_666 ?
O6 Eu1 C43 22.6(2) 2_666 2_666 ?
O5 Eu1 C43 106.8(2) . 2_666 ?
O4 Eu1 C43 70.87(18) 2_666 2_666 ?
O2 Eu1 C43 155.80(18) . 2_666 ?
O1 Eu1 C43 146.18(19) . 2_666 ?
N1 Eu1 C43 91.6(2) . 2_666 ?
N2 Eu1 C43 79.9(2) . 2_666 ?
O5 Eu1 C43 24.07(18) 2_666 2_666 ?
O3 Eu1 Eu1 65.20(13) . 2_666 ?
O6 Eu1 Eu1 82.06(16) 2_666 2_666 ?
O5 Eu1 Eu1 47.63(17) . 2_666 ?
O4 Eu1 Eu1 70.54(12) 2_666 2_666 ?
O2 Eu1 Eu1 130.29(12) . 2_666 ?
O1 Eu1 Eu1 121.44(13) . 2_666 ?
N1 Eu1 Eu1 146.96(14) . 2_666 ?
N2 Eu1 Eu1 121.43(16) . 2_666 ?
O5 Eu1 Eu1 36.01(10) 2_666 2_666 ?
C43 Eu1 Eu1 59.48(15) 2_666 2_666 ?
C1 N1 C14 117.2(7) . . ?
C1 N1 Eu1 119.2(5) . . ?
C14 N1 Eu1 122.8(5) . . ?
C12 N2 C13 117.6(7) . . ?
C12 N2 Eu1 122.7(6) . . ?
C13 N2 Eu1 118.7(5) . . ?
C6 N3 C5 115.6(11) . . ?
C7 N4 C8 114.9(11) . . ?
C21 N5 C22 128.2(7) . . ?
C21 N5 H5 115.9 . . ?
C22 N5 H5 115.9 . . ?
C35 N6 C36 123.1(7) . . ?
C35 N6 H6A 118.5 . . ?
C36 N6 H6A 118.5 . . ?
C49 N7 C50 124.7(8) . . ?
C49 N7 H7A 117.7 . . ?
C50 N7 H7A 117.7 . . ?
C15 O1 Eu1 93.1(4) . . ?
C15 O2 Eu1 94.2(4) . . ?
C29 O3 Eu1 145.9(5) . . ?
C29 O4 Eu1 133.3(5) . 2_666 ?
C43 O5 Eu1 164.3(5) . . ?
C43 O5 Eu1 82.3(5) . 2_666 ?
Eu1 O5 Eu1 96.4(2) . 2_666 ?
C43 O6 Eu1 111.7(5) . 2_666 ?

loop_
_geom_bond_atom_site_label_1
_geom_bond_atom_site_label_2
_geom_bond_distance
_geom_bond_site_symmetry_2
_geom_bond_publ_flag
C1 N1 1.350(11) . ?
C1 C2 1.379(12) . ?
C1 H1 0.9500 . ?
C2 C3 1.362(14) . ?
C2 H2 0.9500 . ?
C3 C4 1.387(14) . ?
C3 H3 0.9500 . ?
C4 C14 1.410(11) . ?
C4 C5 1.452(12) . ?
C5 N3 1.367(12) . ?
C5 C8 1.378(15) . ?
C6 N3 1.331(15) . ?
C6 C7 1.361(19) . ?
C6 H6 0.9500 . ?
C7 N4 1.337(15) . ?
C7 H7 0.9500 . ?
C8 N4 1.357(11) . ?
C8 C9 1.460(13) . ?
C9 C10 1.384(14) . ?
C9 C13 1.406(10) . ?
C10 C11 1.373(15) . ?
C10 H10 0.9500 . ?
C11 C12 1.409(12) . ?
C11 H11 0.9500 . ?
C12 N2 1.326(12) . ?
C12 H12 0.9500 . ?
C13 N2 1.355(10) . ?
C13 C14 1.449(12) . ?
C14 N1 1.363(10) . ?
C15 O1 1.276(9) . ?
C15 O2 1.281(9) . ?
C15 C16 1.481(10) . ?
C16 C17 1.403(11) . ?
C16 C21 1.411(11) . ?
C17 C18 1.379(11) . ?
C17 H17 0.9500 . ?
C18 C19 1.380(13) . ?
C18 H18 0.9500 . ?
C19 C20 1.363(13) . ?
C19 H19 0.9500 . ?
C20 C21 1.410(11) . ?
C20 H20 0.9500 . ?
C21 N5 1.363(11) . ?
C22 C27 1.386(12) . ?
C22 C23 1.388(12) . ?
C22 N5 1.407(10) . ?
C23 C24 1.387(13) . ?
C23 H23 0.9500 . ?
C24 C25 1.370(14) . ?
C24 H24 0.9500 . ?
C25 C26 1.379(13) . ?
C25 H25 0.9500 . ?
C26 C27 1.394(12) . ?
C26 Cl1 1.737(10) . ?
C27 C28 1.512(11) . ?
C28 H28A 0.9800 . ?
C28 H28B 0.9800 . ?
C28 H28C 0.9800 . ?
C29 O4 1.261(9) . ?
C29 O3 1.276(9) . ?
C29 C30 1.487(10) . ?
C30 C31 1.397(10) . ?
C30 C35 1.418(11) . ?
C31 C32 1.377(11) . ?
C31 H31 0.9500 . ?
C32 C33 1.396(13) . ?
C32 H32 0.9500 . ?
C33 C34 1.375(12) . ?
C33 H33 0.9500 . ?
C34 C35 1.395(11) . ?
C34 H34 0.9500 . ?
C35 N6 1.390(10) . ?
C36 C41 1.376(13) . ?
C36 C37 1.417(13) . ?
C36 N6 1.441(11) . ?
C37 C38 1.375(14) . ?
C37 H37 0.9500 . ?
C38 C39 1.401(17) . ?
C38 H38 0.9500 . ?
C39 C40 1.375(16) . ?
C39 H39 0.9500 . ?
C40 C41 1.414(13) . ?
C40 Cl2 1.771(11) . ?
C41 C42 1.492(14) . ?
C42 H42A 0.9800 . ?
C42 H42B 0.9800 . ?
C42 H42C 0.9800 . ?
C43 O5 1.262(9) . ?
C43 O6 1.269(11) . ?
C43 C44 1.467(10) . ?
C43 Eu1 3.067(8) 2_666 ?
C44 C45 1.391(11) . ?
C44 C49 1.412(10) . ?
C45 C46 1.386(12) . ?
C45 H45 0.9500 . ?
C46 C47 1.396(11) . ?
C46 H46 0.9500 . ?
C47 C48 1.361(12) . ?
C47 H47 0.9500 . ?
C48 C49 1.414(11) . ?
C48 H48 0.9500 . ?
C49 N7 1.372(10) . ?
C50 N7 1.402(17) . ?
C50 C51 1.412(17) . ?
C50 C55 1.45(3) . ?
C51 C52 1.444(14) . ?
C51 H51 0.9500 . ?
C52 C53 1.341(17) . ?
C52 H52 0.9500 . ?
C53 C54 1.368(17) . ?
C53 H53 0.9500 . ?
C54 C55 1.389(15) . ?
C54 Cl3 1.53(2) . ?
C55 C56 1.35(3) . ?
C56 H56A 0.9800 . ?
C56 H56B 0.9800 . ?
C56 H56C 0.9800 . ?
C57 Cl6 1.47(2) . ?
C57 Cl4 1.62(2) . ?
C57 Cl5 1.71(3) . ?
C57 H57 1.0000 . ?
Eu1 O3 2.319(5) . ?
Eu1 O6 2.363(5) 2_666 ?
Eu1 O5 2.363(5) . ?
Eu1 O4 2.393(5) 2_666 ?
Eu1 O2 2.424(5) . ?
Eu1 O1 2.451(5) . ?
Eu1 N1 2.578(6) . ?
Eu1 N2 2.711(6) . ?
Eu1 O5 2.970(7) 2_666 ?
Eu1 C43 3.067(8) 2_666 ?
Eu1 Eu1 3.9949(8) 2_666 ?
N5 H5 0.8800 . ?
N6 H6A 0.8800 . ?
N7 H7A 0.8800 . ?
O4 Eu1 2.393(5) 2_666 ?
O5 Eu1 2.970(7) 2_666 ?
O6 Eu1 2.363(5) 2_666 ?
